data_7151570
loop_
_publ_author_name
'Brel, Valery K.'
'Belsky, Vitaly K.'
'Stash, Adam I.'
'Zavodnik, Valery E.'
'Stang, Peter J.'

_publ_section_title
;
 Synthesis and molecular structure of new acyclic analogues of
 nucleotides with a 1,2-alkadienic skeleton.
;
_journal_issue 23
_journal_name_full 'Organic &amp; biomolecular chemistry'
_journal_page_first 4220
_journal_page_last 4226
_journal_paper_doi 10.1039/b309684j
_journal_volume 1
_journal_year 2003
_chemical_formula_sum 'C17 H26 N5 O3 P'
_chemical_formula_weight 379.40
_space_group_IT_number 15
_symmetry_cell_setting monoclinic
_symmetry_space_group_name_Hall '-C 2yc'
_symmetry_space_group_name_H-M 'C 1 2/c 1'
_atom_sites_solution_hydrogens difmap
_atom_sites_solution_primary direct
_atom_sites_solution_secondary difmap
_audit_creation_method SHELXL-97
_cell_angle_alpha 90.00
_cell_angle_beta 103.05(3)
_cell_angle_gamma 90.00
_cell_formula_units_Z 8
_cell_length_a 28.047(6)
_cell_length_b 11.272(2)
_cell_length_c 13.562(3)
_cell_measurement_reflns_used 20
_cell_measurement_temperature 293(2)
_cell_measurement_theta_max 12.5
_cell_measurement_theta_min 11.2
_cell_volume 4176.8(16)
_computing_structure_refinement 'SHELXL-97 (Sheldrick, 1997)'
_computing_structure_solution 'SHELXS-97 (Sheldrick, 1990)'
_diffrn_ambient_temperature 293(2)
_diffrn_measured_fraction_theta_full 0.278
_diffrn_measured_fraction_theta_max 0.278
_diffrn_measurement_device_type 'Enraf-Nonius CAD-4'
_diffrn_measurement_method theta/2theta
_diffrn_radiation_monochromator beta-filter
_diffrn_radiation_source 'fine-focus sealed tube'
_diffrn_radiation_type MoK\a
_diffrn_radiation_wavelength 0.71073
_diffrn_reflns_av_R_equivalents 0.0186
_diffrn_reflns_av_sigmaI/netI 0.0238
_diffrn_reflns_limit_h_max 32
_diffrn_reflns_limit_h_min 0
_diffrn_reflns_limit_k_max 12
_diffrn_reflns_limit_k_min 0
_diffrn_reflns_limit_l_max 14
_diffrn_reflns_limit_l_min -16
_diffrn_reflns_number 1018
_diffrn_reflns_theta_full 24.79
_diffrn_reflns_theta_max 24.79
_diffrn_reflns_theta_min 1.95
_diffrn_standards_decay_% 0
_diffrn_standards_interval_time 60
_diffrn_standards_number 3
_exptl_absorpt_coefficient_mu 0.157
_exptl_absorpt_correction_type none
_exptl_crystal_colour colorless
_exptl_crystal_density_diffrn 1.207
_exptl_crystal_density_method 'not measured'
_exptl_crystal_description prism
_exptl_crystal_F_000 1616
_exptl_crystal_size_max 0.30
_exptl_crystal_size_mid 0.20
_exptl_crystal_size_min 0.08
_refine_diff_density_max 0.173
_refine_diff_density_min -0.234
_refine_diff_density_rms 0.043
_refine_ls_extinction_method none
_refine_ls_goodness_of_fit_ref 1.065
_refine_ls_hydrogen_treatment mixed
_refine_ls_matrix_type full
_refine_ls_number_parameters 235
_refine_ls_number_reflns 997
_refine_ls_number_restraints 0
_refine_ls_restrained_S_all 1.065
_refine_ls_R_factor_all 0.0597
_refine_ls_R_factor_gt 0.0597
_refine_ls_shift/su_max 0.000
_refine_ls_shift/su_mean 0.000
_refine_ls_structure_factor_coef Fsqd
_refine_ls_weighting_details 'calc w=1/[\s^2^(Fo^2^)+(0.1128P)^2^+14.4371P] where P=(Fo^2^+2Fc^2^)/3'
_refine_ls_weighting_scheme calc
_refine_ls_wR_factor_gt 0.1621
_refine_ls_wR_factor_ref 0.1621
_reflns_number_gt 997
_reflns_number_total 997
_reflns_threshold_expression >2sigma(I)
_cod_data_source_file b309684j.txt
_cod_data_source_block Compound_18
_cod_original_cell_volume 4176.8(15)
_cod_original_sg_symbol_H-M C2/c
_cod_database_code 7151570

loop_
_symmetry_equiv_pos_as_xyz
'x, y, z'
'-x, y, -z+1/2'
'x+1/2, y+1/2, z'
'-x+1/2, y+1/2, -z+1/2'
'-x, -y, -z'
'x, -y, z-1/2'
'-x+1/2, -y+1/2, -z'
'x+1/2, -y+1/2, z-1/2'

loop_
_atom_site_label
_atom_site_type_symbol
_atom_site_fract_x
_atom_site_fract_y
_atom_site_fract_z
_atom_site_U_iso_or_equiv
_atom_site_adp_type
_atom_site_occupancy
_atom_site_symmetry_multiplicity
_atom_site_calc_flag
_atom_site_refinement_flags
_atom_site_disorder_assembly
_atom_site_disorder_group
P P 0.35774(11) 0.0797(4) 0.0526(3) 0.1042(12) Uani 1 1 d . . .
O1 O 0.3084(2) 0.0932(8) 0.0643(5) 0.122(3) Uani 1 1 d . . .
O2 O 0.3976(3) 0.0992(9) 0.1513(7) 0.126(3) Uani 1 1 d . . .
O3 O 0.3721(3) -0.0469(9) 0.0161(8) 0.136(3) Uani 1 1 d . . .
N1 N 0.3204(2) 0.4541(6) -0.0159(4) 0.063(2) Uani 1 1 d . . .
N2 N 0.3342(3) 0.4657(7) 0.1534(5) 0.071(2) Uani 1 1 d . . .
N3 N 0.4553(2) 0.5604(7) 0.1199(4) 0.066(2) Uani 1 1 d . . .
N4 N 0.3997(2) 0.5204(7) -0.0392(4) 0.067(2) Uani 1 1 d . . .
N5 N 0.4356(2) 0.5427(7) 0.2761(5) 0.072(2) Uani 1 1 d . . .
C1 C 0.3732(5) 0.1721(12) -0.0406(10) 0.108(4) Uani 1 1 d . . .
C2 C 0.3392(4) 0.2352(12) -0.0956(8) 0.087(3) Uani 1 1 d . . .
C3 C 0.3050(4) 0.3010(12) -0.1472(7) 0.081(3) Uani 1 1 d . . .
C4 C 0.2954(3) 0.4254(10) -0.1197(6) 0.075(3) Uani 1 1 d . . .
C5 C 0.2712(5) 0.2588(12) -0.2446(8) 0.130(4) Uani 1 1 d . . .
C6 C 0.4325(10) 0.1803(19) -0.0365(14) 0.191(10) Uani 1 1 d . . .
C7 C 0.4388(8) 0.134(2) -0.1136(19) 0.232(10) Uani 1 1 d . . .
C8 C 0.4975(6) 0.1383(16) -0.1067(15) 0.198(8) Uani 1 1 d . . .
C9 C 0.3023(3) 0.4381(9) 0.0691(6) 0.071(3) Uani 1 1 d . . .
C10 C 0.3754(3) 0.4994(8) 0.1215(5) 0.058(2) Uani 1 1 d . . .
C11 C 0.4219(3) 0.5342(8) 0.1743(6) 0.060(2) Uani 1 1 d . . .
C12 C 0.4418(3) 0.5529(9) 0.0187(6) 0.070(3) Uani 1 1 d . . .
C13 C 0.3676(3) 0.4932(8) 0.0181(6) 0.057(2) Uani 1 1 d . . .
C14 C 0.3939(7) 0.182(2) 0.2187(19) 0.232(12) Uani 1 1 d . . .
C15 C 0.4270(11) 0.2114(17) 0.2880(18) 0.255(12) Uani 1 1 d . . .
C16 C 0.3619(6) -0.154(2) 0.0639(13) 0.156(6) Uani 1 1 d . . .
C17 C 0.3205(6) -0.2098(16) 0.0053(13) 0.175(6) Uani 1 1 d . . .
H1N H 0.4121 0.5059 0.3163 0.085 Uiso 1 1 d . . .
H2N H 0.4738 0.5720 0.3007 0.085 Uiso 1 1 d . . .
H41 H 0.2576 0.4470 -0.1290 0.085 Uiso 1 1 d . . .
H42 H 0.3075 0.4927 -0.1586 0.085 Uiso 1 1 d . . .
H51 H 0.2356 0.2628 -0.2462 0.085 Uiso 1 1 d . . .
H52 H 0.2821 0.1757 -0.2593 0.085 Uiso 1 1 d . . .
H53 H 0.2795 0.3183 -0.2909 0.085 Uiso 1 1 d . . .
H61 H 0.4550 0.1416 0.0253 0.085 Uiso 1 1 d . . .
H62 H 0.4468 0.2614 -0.0359 0.085 Uiso 1 1 d . . .
H71 H 0.4151 0.1653 -0.1697 0.085 Uiso 1 1 d . . .
H72 H 0.4242 0.0459 -0.1084 0.085 Uiso 1 1 d . . .
H81 H 0.5082 0.0979 -0.1660 0.085 Uiso 1 1 d . . .
H82 H 0.5106 0.2192 -0.1086 0.085 Uiso 1 1 d . . .
H83 H 0.5197 0.1002 -0.0474 0.085 Uiso 1 1 d . . .
H9 H 0.2645 0.4265 0.0595 0.085 Uiso 1 1 d . . .
H12 H 0.4715 0.5644 -0.0254 0.085 Uiso 1 1 d . . .
H141 H 0.3655 0.1681 0.2520 0.085 Uiso 1 1 d . . .
H142 H 0.3841 0.2614 0.1862 0.085 Uiso 1 1 d . . .
H151 H 0.4218 0.2760 0.3416 0.085 Uiso 1 1 d . . .
H152 H 0.4394 0.1440 0.3417 0.085 Uiso 1 1 d . . .
H153 H 0.4582 0.2388 0.2750 0.085 Uiso 1 1 d . . .
H161 H 0.3555 -0.1430 0.1332 0.085 Uiso 1 1 d . . .
H162 H 0.3890 -0.2135 0.0766 0.085 Uiso 1 1 d . . .
H171 H 0.3091 -0.2853 0.0287 0.085 Uiso 1 1 d . . .
H172 H 0.2907 -0.1581 -0.0083 0.085 Uiso 1 1 d . . .
H173 H 0.3244 -0.2290 -0.0653 0.085 Uiso 1 1 d . . .

loop_
_atom_site_aniso_label
_atom_site_aniso_U_11
_atom_site_aniso_U_22
_atom_site_aniso_U_33
_atom_site_aniso_U_23
_atom_site_aniso_U_13
_atom_site_aniso_U_12
P 0.0667(19) 0.128(3) 0.118(2) 0.002(3) 0.0200(17) -0.002(2)
O1 0.067(4) 0.180(8) 0.124(6) 0.028(6) 0.031(4) 0.010(5)
O2 0.084(5) 0.146(8) 0.139(7) -0.008(6) 0.004(5) 0.005(5)
O3 0.139(8) 0.097(8) 0.180(9) 0.015(7) 0.050(7) 0.003(6)
N1 0.052(4) 0.096(7) 0.040(4) -0.006(4) 0.009(3) 0.001(4)
N2 0.062(5) 0.103(7) 0.048(4) -0.007(4) 0.013(4) 0.000(5)
N3 0.058(4) 0.099(7) 0.039(4) 0.008(4) 0.010(3) -0.004(4)
N4 0.054(5) 0.109(6) 0.041(4) 0.004(4) 0.012(4) -0.005(5)
N5 0.058(4) 0.111(7) 0.045(4) 0.001(4) 0.011(3) -0.017(4)
C1 0.076(8) 0.119(12) 0.144(11) 0.007(9) 0.056(8) 0.000(8)
C2 0.071(7) 0.113(11) 0.081(8) -0.026(8) 0.025(6) -0.014(8)
C3 0.068(7) 0.116(11) 0.056(6) -0.016(6) 0.008(5) -0.015(7)
C4 0.059(5) 0.112(10) 0.049(5) 0.000(6) 0.002(4) 0.002(6)
C5 0.146(10) 0.156(12) 0.078(7) -0.025(8) 0.001(7) -0.043(9)
C6 0.29(3) 0.158(17) 0.134(15) 0.000(13) 0.067(17) 0.028(16)
C7 0.19(2) 0.27(3) 0.23(2) 0.02(2) 0.03(2) -0.07(2)
C8 0.132(12) 0.184(16) 0.31(2) 0.054(15) 0.112(14) 0.011(12)
C9 0.055(5) 0.102(9) 0.058(6) -0.004(6) 0.016(5) -0.003(6)
C10 0.053(5) 0.080(7) 0.040(5) -0.005(4) 0.009(4) -0.002(5)
C11 0.065(5) 0.074(7) 0.041(5) 0.002(5) 0.012(4) -0.001(5)
C12 0.056(5) 0.105(9) 0.049(5) 0.004(5) 0.010(4) 0.000(6)
C13 0.053(6) 0.075(7) 0.041(5) 0.008(4) 0.008(4) 0.007(5)
C14 0.165(17) 0.20(2) 0.29(3) -0.139(19) -0.055(16) 0.059(15)
C15 0.40(4) 0.115(14) 0.22(2) -0.065(15) 0.01(2) 0.00(2)
C16 0.105(11) 0.196(19) 0.155(14) 0.024(13) 0.001(10) 0.024(12)
C17 0.153(14) 0.181(17) 0.180(16) 0.023(13) 0.014(12) 0.009(13)

loop_
_atom_type_symbol
_atom_type_description
_atom_type_scat_dispersion_real
_atom_type_scat_dispersion_imag
_atom_type_scat_source
C C 0.0033 0.0016 'International Tables Vol C Tables 4.2.6.8 and 6.1.1.4'
H H 0.0000 0.0000 'International Tables Vol C Tables 4.2.6.8 and 6.1.1.4'
N N 0.0061 0.0033 'International Tables Vol C Tables 4.2.6.8 and 6.1.1.4'
O O 0.0106 0.0060 'International Tables Vol C Tables 4.2.6.8 and 6.1.1.4'
P P 0.1023 0.0942 'International Tables Vol C Tables 4.2.6.8 and 6.1.1.4'

loop_
_geom_angle_atom_site_label_1
_geom_angle_atom_site_label_2
_geom_angle_atom_site_label_3
_geom_angle
_geom_angle_site_symmetry_1
_geom_angle_site_symmetry_3
_geom_angle_publ_flag
O1 P O2 114.4(5) . . ?
O1 P O3 116.5(5) . . ?
O2 P O3 102.2(6) . . ?
O1 P C1 114.6(6) . . ?
O2 P C1 106.7(6) . . ?
O3 P C1 100.7(6) . . ?
C14 O2 P 122.8(11) . . ?
C16 O3 P 121.8(10) . . ?
C13 N1 C9 105.8(6) . . ?
C13 N1 C4 127.7(7) . . ?
C9 N1 C4 126.3(7) . . ?
C9 N2 C10 104.2(6) . . ?
C12 N3 C11 118.4(7) . . ?
C12 N4 C13 110.3(6) . . ?
C2 C1 C6 126.7(12) . . ?
C2 C1 P 118.1(9) . . ?
C6 C1 P 114.6(11) . . ?
C1 C2 C3 177.5(12) . . ?
C2 C3 C4 124.0(9) . . ?
C2 C3 C5 122.3(12) . . ?
C4 C3 C5 113.6(11) . . ?
N1 C4 C3 112.1(8) . . ?
C7 C6 C1 107(2) . . ?
C6 C7 C8 106(2) . . ?
N2 C9 N1 113.0(7) . . ?
C13 C10 N2 110.9(7) . . ?
C13 C10 C11 117.0(8) . . ?
N2 C10 C11 132.1(7) . . ?
N3 C11 N5 118.1(7) . . ?
N3 C11 C10 117.7(7) . . ?
N5 C11 C10 124.2(8) . . ?
N4 C12 N3 129.4(7) . . ?
N4 C13 C10 127.2(8) . . ?
N4 C13 N1 126.7(7) . . ?
C10 C13 N1 106.1(7) . . ?
C15 C14 O2 124(2) . . ?
C17 C16 O3 110.3(14) . . ?

loop_
_geom_bond_atom_site_label_1
_geom_bond_atom_site_label_2
_geom_bond_distance
_geom_bond_site_symmetry_2
_geom_bond_publ_flag
P O1 1.435(6) . ?
P O2 1.554(8) . ?
P O3 1.591(9) . ?
P C1 1.766(13) . ?
O2 C14 1.323(19) . ?
O3 C16 1.427(18) . ?
N1 C13 1.372(9) . ?
N1 C9 1.373(9) . ?
N1 C4 1.460(10) . ?
N2 C9 1.320(9) . ?
N2 C10 1.377(9) . ?
N3 C12 1.342(9) . ?
N3 C11 1.350(9) . ?
N4 C12 1.315(10) . ?
N4 C13 1.348(9) . ?
N5 C11 1.351(9) . ?
C1 C2 1.285(15) . ?
C1 C6 1.65(3) . ?
C2 C3 1.288(15) . ?
C3 C4 1.491(13) . ?
C3 C5 1.518(13) . ?
C6 C7 1.22(2) . ?
C7 C8 1.63(2) . ?
C10 C13 1.371(10) . ?
C10 C11 1.395(11) . ?
C14 C15 1.21(2) . ?
C16 C17 1.40(2) . ?

loop_
_cod_related_entry_id
_cod_related_entry_database
_cod_related_entry_code
1 ChemSpider 4413939
